data_4101225
_journal_name_full 'Journal of the American Chemical Society'
_journal_year 2006
_chemical_formula_moiety 'C25 H24 Br N O7, C D Cl3'
_chemical_formula_sum 'C26 H24 Br Cl3 D N O7'
_chemical_formula_weight 650.72
_space_group_IT_number 14
_symmetry_cell_setting monoclinic
_symmetry_space_group_name_Hall '-P 2yn'
_symmetry_space_group_name_H-M 'P 1 21/n 1'
_cell_angle_alpha 90
_cell_angle_beta 98.747(10)
_cell_angle_gamma 90
_cell_formula_units_Z 4
_cell_length_a 7.9649(11)
_cell_length_b 16.527(3)
_cell_length_c 20.980(4)
_cell_measurement_temperature 110
_cell_volume 2729.6(8)
_diffrn_ambient_temperature 110
_exptl_crystal_density_diffrn 1.584
_cod_depositor_comments
;
The following automatic conversions were performed:
'_symmetry_cell_setting' value 'Monoclinic' changed to 'monoclinic'
according to '/home/saulius/struct/CIF-dictionaries/cif_core.dic'
dictionary named 'cif_core.dic' version 2.4.1 from 2010-06-29.

Automatic conversion script
Id: cif_fix_enum 1527 2010-12-29 10:47:43Z saulius 
;
_cod_original_sg_symbol_H-M 'P 21/n'
_cod_original_formula_sum 'C26 H24 Br Cl3 D1 N O7'
_cod_database_code 4101225

loop_
_symmetry_equiv_pos_as_xyz
'x, y, z'
'-x+1/2, y+1/2, -z+1/2'
'-x, -y, -z'
'x-1/2, -y-1/2, z-1/2'

loop_
_atom_site_label
_atom_site_type_symbol
_atom_site_fract_x
_atom_site_fract_y
_atom_site_fract_z
_atom_site_U_iso_or_equiv
_atom_site_adp_type
_atom_site_occupancy
_atom_site_symmetry_multiplicity
_atom_site_calc_flag
_atom_site_refinement_flags
_atom_site_disorder_assembly
_atom_site_disorder_group
Br1 Br 0.23213(4) 0.43049(2) 0.505112(15) 0.02200(10) Uani 1 1 d . . .
O1 O 0.2028(3) 0.42593(13) 0.15631(10) 0.0179(5) Uani 1 1 d . . .
O2 O 0.5018(3) 0.52515(13) 0.17931(10) 0.0184(5) Uani 1 1 d . . .
O3 O 0.2787(3) 0.66955(13) 0.11622(10) 0.0188(5) Uani 1 1 d . . .
O4 O 0.4003(3) 0.76097(14) 0.18837(11) 0.0224(5) Uani 1 1 d . . .
O5 O 0.6976(3) 0.72780(15) 0.37122(13) 0.0308(6) Uani 1 1 d . . .
O6 O 0.8769(3) 0.63240(15) 0.35978(12) 0.0265(5) Uani 1 1 d . . .
O7 O -0.2640(3) 0.90488(13) 0.18628(11) 0.0190(5) Uani 1 1 d . . .
N1 N 0.7440(3) 0.66949(17) 0.34243(13) 0.0198(6) Uani 1 1 d . . .
C1 C 0.0502(4) 0.3821(2) 0.16543(17) 0.0230(7) Uani 1 1 d . . .
H1A H 0.0601 0.3641 0.2109 0.028 Uiso 1 1 calc R . .
H1B H 0.0390 0.3333 0.1377 0.028 Uiso 1 1 calc R . .
C2 C -0.1074(4) 0.4340(2) 0.14907(16) 0.0211(7) Uani 1 1 d . . .
H2A H -0.2094 0.4016 0.1535 0.025 Uiso 1 1 calc R . .
H2B H -0.1172 0.4527 0.1038 0.025 Uiso 1 1 calc R . .
C3 C -0.0979(4) 0.50731(19) 0.19406(15) 0.0176(6) Uani 1 1 d . . .
H3A H -0.1819 0.5486 0.1759 0.021 Uiso 1 1 calc R . .
H3B H -0.1248 0.4906 0.2367 0.021 Uiso 1 1 calc R . .
C4 C 0.0773(4) 0.54207(18) 0.20145(14) 0.0143(6) Uani 1 1 d . . .
C5 C 0.1360(4) 0.61999(18) 0.23496(14) 0.0135(6) Uani 1 1 d . . .
H5 H 0.1374 0.6105 0.2821 0.016 Uiso 1 1 calc R . .
C6 C 0.3283(4) 0.62743(18) 0.22457(14) 0.0137(6) Uani 1 1 d . . .
C7 C 0.3647(4) 0.54609(18) 0.19320(14) 0.0146(6) Uani 1 1 d . . .
C8 C 0.2060(4) 0.50112(18) 0.18269(14) 0.0145(6) Uani 1 1 d . . .
C9 C 0.3427(4) 0.69436(19) 0.17571(15) 0.0161(6) Uani 1 1 d . . .
C10 C 0.2700(4) 0.7296(2) 0.06562(16) 0.0241(7) Uani 1 1 d . . .
H10A H 0.1877 0.7715 0.0726 0.036 Uiso 1 1 calc R . .
H10B H 0.2344 0.7037 0.0237 0.036 Uiso 1 1 calc R . .
H10C H 0.3822 0.7542 0.0663 0.036 Uiso 1 1 calc R . .
C11 C 0.4459(4) 0.64605(18) 0.28911(14) 0.0144(6) Uani 1 1 d . . .
H11 H 0.4224 0.7031 0.3010 0.017 Uiso 1 1 calc R . .
C12 C 0.6348(4) 0.6415(2) 0.28204(15) 0.0190(7) Uani 1 1 d . . .
H12A H 0.6646 0.5851 0.2726 0.023 Uiso 1 1 calc R . .
H12B H 0.6562 0.6758 0.2454 0.023 Uiso 1 1 calc R . .
C13 C 0.4059(4) 0.59226(19) 0.34394(14) 0.0145(6) Uani 1 1 d . . .
C14 C 0.4295(4) 0.5090(2) 0.34388(15) 0.0188(7) Uani 1 1 d . . .
H14 H 0.4801 0.4848 0.3103 0.023 Uiso 1 1 calc R . .
C15 C 0.3807(4) 0.4603(2) 0.39184(15) 0.0197(7) Uani 1 1 d . . .
H15 H 0.3973 0.4034 0.3913 0.024 Uiso 1 1 calc R . .
C16 C 0.3073(4) 0.4963(2) 0.44061(15) 0.0173(6) Uani 1 1 d . . .
C17 C 0.2859(4) 0.5793(2) 0.44277(15) 0.0200(7) Uani 1 1 d . . .
H17 H 0.2371 0.6034 0.4767 0.024 Uiso 1 1 calc R . .
C18 C 0.3364(4) 0.6264(2) 0.39490(15) 0.0192(7) Uani 1 1 d . . .
H18 H 0.3237 0.6835 0.3966 0.023 Uiso 1 1 calc R . .
C19 C 0.0280(4) 0.69512(18) 0.21778(14) 0.0130(6) Uani 1 1 d . . .
C20 C -0.0772(4) 0.70547(19) 0.15911(14) 0.0154(6) Uani 1 1 d . . .
H20 H -0.0809 0.6648 0.1270 0.018 Uiso 1 1 calc R . .
C21 C -0.1776(4) 0.77460(19) 0.14657(15) 0.0173(6) Uani 1 1 d . . .
H21 H -0.2499 0.7804 0.1064 0.021 Uiso 1 1 calc R . .
C22 C -0.1715(4) 0.83475(18) 0.19286(15) 0.0159(6) Uani 1 1 d . . .
C23 C -0.0634(4) 0.82671(19) 0.25147(15) 0.0165(6) Uani 1 1 d . . .
H23 H -0.0563 0.8686 0.2828 0.020 Uiso 1 1 calc R . .
C24 C 0.0335(4) 0.75732(19) 0.26356(15) 0.0161(6) Uani 1 1 d . . .
H24 H 0.1054 0.7517 0.3038 0.019 Uiso 1 1 calc R . .
C25 C -0.3830(4) 0.9152(2) 0.12854(16) 0.0224(7) Uani 1 1 d . . .
H25A H -0.3229 0.9136 0.0911 0.034 Uiso 1 1 calc R . .
H25B H -0.4405 0.9675 0.1299 0.034 Uiso 1 1 calc R . .
H25C H -0.4673 0.8716 0.1251 0.034 Uiso 1 1 calc R . .
C26 C 0.1667(4) 0.8920(3) 0.47697(17) 0.0303(8) Uani 1 1 d . . .
D26 D 0.1448 0.9381 0.4459 0.036 Uiso 1 1 calc R . .
Cl1 Cl 0.08781(12) 0.91761(6) 0.54835(4) 0.0313(2) Uani 1 1 d . . .
Cl2 Cl 0.38525(16) 0.87623(17) 0.49459(6) 0.1257(10) Uani 1 1 d . . .
Cl3 Cl 0.0635(2) 0.80622(8) 0.44205(6) 0.0744(5) Uani 1 1 d . . .

loop_
_atom_site_aniso_label
_atom_site_aniso_U_11
_atom_site_aniso_U_22
_atom_site_aniso_U_33
_atom_site_aniso_U_23
_atom_site_aniso_U_13
_atom_site_aniso_U_12
Br1 0.02756(18) 0.02147(17) 0.01723(16) 0.00216(14) 0.00424(12) -0.00436(14)
O1 0.0181(11) 0.0121(11) 0.0242(11) -0.0033(9) 0.0053(9) -0.0018(9)
O2 0.0156(11) 0.0184(12) 0.0229(12) -0.0005(9) 0.0081(9) 0.0015(9)
O3 0.0239(11) 0.0172(11) 0.0160(11) 0.0027(9) 0.0051(9) 0.0004(9)
O4 0.0280(13) 0.0154(12) 0.0248(12) 0.0009(10) 0.0067(10) -0.0039(10)
O5 0.0248(13) 0.0277(14) 0.0381(15) -0.0134(12) -0.0007(11) 0.0015(11)
O6 0.0168(11) 0.0296(14) 0.0318(13) 0.0070(11) -0.0006(10) 0.0040(10)
O7 0.0178(11) 0.0131(11) 0.0249(12) -0.0012(9) -0.0001(9) 0.0050(9)
N1 0.0157(13) 0.0183(14) 0.0260(15) 0.0046(12) 0.0054(11) -0.0037(11)
C1 0.0247(17) 0.0146(16) 0.0309(19) 0.0000(14) 0.0077(15) -0.0028(13)
C2 0.0164(15) 0.0201(17) 0.0265(17) -0.0031(14) 0.0027(13) -0.0033(13)
C3 0.0157(15) 0.0149(16) 0.0229(16) 0.0012(13) 0.0053(13) -0.0021(12)
C4 0.0152(14) 0.0140(15) 0.0141(14) 0.0027(12) 0.0035(11) -0.0007(12)
C5 0.0123(14) 0.0155(15) 0.0130(14) 0.0004(12) 0.0027(11) 0.0001(11)
C6 0.0118(13) 0.0142(15) 0.0158(14) 0.0005(12) 0.0044(11) 0.0016(11)
C7 0.0165(15) 0.0127(15) 0.0148(14) 0.0038(12) 0.0031(12) 0.0042(12)
C8 0.0166(15) 0.0106(15) 0.0166(15) 0.0004(12) 0.0033(12) -0.0015(12)
C9 0.0119(14) 0.0170(16) 0.0205(15) -0.0001(13) 0.0055(12) 0.0022(12)
C10 0.0306(18) 0.0221(18) 0.0210(16) 0.0098(14) 0.0078(14) 0.0016(14)
C11 0.0134(14) 0.0121(15) 0.0175(15) 0.0002(12) 0.0021(12) 0.0015(11)
C12 0.0156(15) 0.0196(17) 0.0224(16) -0.0005(13) 0.0049(13) -0.0013(13)
C13 0.0123(14) 0.0159(16) 0.0143(14) -0.0016(12) -0.0007(11) -0.0001(11)
C14 0.0209(15) 0.0195(17) 0.0164(15) 0.0006(13) 0.0044(12) 0.0057(13)
C15 0.0245(17) 0.0159(16) 0.0192(16) 0.0001(13) 0.0055(13) 0.0031(13)
C16 0.0164(14) 0.0197(16) 0.0152(15) 0.0027(13) 0.0009(12) -0.0036(12)
C17 0.0234(16) 0.0212(17) 0.0161(15) -0.0036(13) 0.0052(13) 0.0007(13)
C18 0.0223(16) 0.0163(16) 0.0186(16) -0.0020(13) 0.0022(13) 0.0012(13)
C19 0.0119(14) 0.0110(14) 0.0174(14) 0.0015(12) 0.0060(11) 0.0005(11)
C20 0.0157(14) 0.0158(16) 0.0153(14) -0.0018(12) 0.0042(12) 0.0008(12)
C21 0.0158(14) 0.0198(16) 0.0163(15) 0.0012(13) 0.0023(12) -0.0001(13)
C22 0.0126(14) 0.0123(15) 0.0240(16) 0.0007(13) 0.0066(12) 0.0003(12)
C23 0.0155(15) 0.0139(15) 0.0205(16) -0.0038(13) 0.0044(12) 0.0004(12)
C24 0.0143(14) 0.0187(16) 0.0153(14) 0.0005(13) 0.0021(12) 0.0011(12)
C25 0.0242(17) 0.0174(17) 0.0242(17) 0.0035(13) -0.0004(14) 0.0032(13)
C26 0.0269(18) 0.045(2) 0.0199(17) 0.0032(17) 0.0054(15) 0.0037(17)
Cl1 0.0379(5) 0.0357(5) 0.0216(4) -0.0015(4) 0.0084(4) -0.0031(4)
Cl2 0.0311(6) 0.315(3) 0.0338(7) 0.0570(12) 0.0134(5) 0.0442(11)
Cl3 0.1399(14) 0.0472(7) 0.0482(7) -0.0203(6) 0.0535(8) -0.0300(8)

loop_
_geom_bond_atom_site_label_1
_geom_bond_atom_site_label_2
_geom_bond_distance
_geom_bond_site_symmetry_2
_geom_bond_publ_flag
Br1 C16 1.902(3) . ?
O1 C8 1.359(4) . ?
O1 C1 1.453(4) . ?
O2 C7 1.222(3) . ?
O3 C9 1.339(4) . ?
O3 C10 1.447(4) . ?
O4 C9 1.207(4) . ?
O5 N1 1.224(4) . ?
O6 N1 1.229(3) . ?
O7 C22 1.369(4) . ?
O7 C25 1.430(4) . ?
N1 C12 1.497(4) . ?
C1 C2 1.516(5) . ?
C1 H1A 0.9900 . ?
C1 H1B 0.9900 . ?
C2 C3 1.530(4) . ?
C2 H2A 0.9900 . ?
C2 H2B 0.9900 . ?
C3 C4 1.495(4) . ?
C3 H3A 0.9900 . ?
C3 H3B 0.9900 . ?
C4 C8 1.337(4) . ?
C4 C5 1.507(4) . ?
C5 C19 1.522(4) . ?
C5 C6 1.584(4) . ?
C5 H5 1.0000 . ?
C6 C9 1.524(4) . ?
C6 C7 1.544(4) . ?
C6 C11 1.555(4) . ?
C7 C8 1.454(4) . ?
C10 H10A 0.9800 . ?
C10 H10B 0.9800 . ?
C10 H10C 0.9800 . ?
C11 C13 1.525(4) . ?
C11 C12 1.536(4) . ?
C11 H11 1.0000 . ?
C12 H12A 0.9900 . ?
C12 H12B 0.9900 . ?
C13 C14 1.390(4) . ?
C13 C18 1.395(4) . ?
C14 C15 1.389(4) . ?
C14 H14 0.9500 . ?
C15 C16 1.387(4) . ?
C15 H15 0.9500 . ?
C16 C17 1.384(5) . ?
C17 C18 1.378(4) . ?
C17 H17 0.9500 . ?
C18 H18 0.9500 . ?
C19 C20 1.390(4) . ?
C19 C24 1.403(4) . ?
C20 C21 1.396(4) . ?
C20 H20 0.9500 . ?
C21 C22 1.386(4) . ?
C21 H21 0.9500 . ?
C22 C23 1.396(4) . ?
C23 C24 1.384(4) . ?
C23 H23 0.9500 . ?
C24 H24 0.9500 . ?
C25 H25A 0.9800 . ?
C25 H25B 0.9800 . ?
C25 H25C 0.9800 . ?
C26 Cl3 1.743(4) . ?
C26 Cl2 1.743(4) . ?
C26 Cl1 1.761(4) . ?
C26 D26 1.0000 . ?
